data_7251044
loop_
_publ_author_name
'Hossain, Ersad'
'Sil, Sayantan'
'Malik, Srikanta'
'Goura, Joydeb'
'Chatterjee, Moumita'
'Ray, Partha Pratim'
'Mir, Mohammad Hedayetullah'
'Mukhopadhyay, Subrata'

_publ_section_title
;
 Influence of cations on charge transport and Schottky properties in
 mesaconate-bridged isostructural 1D coordination polymers
;
_journal_issue 46
_journal_name_full CrystEngComm
_journal_page_first 7531
_journal_page_last 7539
_journal_paper_doi 10.1039/D5CE00789E
_journal_volume 27
_journal_year 2025
_chemical_formula_moiety 'C47 H36 N2 O5 Zn, H2 O'
_chemical_formula_sum 'C47 H38 N2 O6 Zn'
_chemical_formula_weight 792.16
_chemical_name_systematic Monoclinic
_space_group_crystal_system monoclinic
_space_group_IT_number 14
_space_group_name_Hall '-P 2ybc'
_space_group_name_H-M_alt 'P 1 21/c 1'
_atom_sites_solution_hydrogens mixed
_atom_sites_solution_primary dual
_audit_creation_date 2024-09-23
_audit_creation_method
;
Olex2 1.5-alpha
(compiled 2024.02.16 svn.r378c4104 for OlexSys, GUI svn.r6928)
;
_audit_update_record
;
2025-08-08 deposited with the CCDC.	2025-10-16 downloaded from the CCDC.
;
_cell_angle_alpha 90
_cell_angle_beta 103.720(6)
_cell_angle_gamma 90
_cell_formula_units_Z 4
_cell_length_a 15.3041(8)
_cell_length_b 15.6105(15)
_cell_length_c 15.5655(11)
_cell_measurement_reflns_used 6418
_cell_measurement_temperature 182(110)
_cell_measurement_theta_max 30.5430
_cell_measurement_theta_min 3.3650
_cell_volume 3612.6(5)
_computing_cell_refinement 'CrysAlisPro 1.171.42.69a (Rigaku OD, 2022)'
_computing_data_collection 'CrysAlisPro 1.171.42.69a (Rigaku OD, 2022)'
_computing_data_reduction 'CrysAlisPro 1.171.42.69a (Rigaku OD, 2022)'
_computing_molecular_graphics 'Olex2 1.5-alpha (Dolomanov et al., 2009)'
_computing_publication_material 'Olex2 1.5-alpha (Dolomanov et al., 2009)'
_computing_structure_refinement 'SHELXL 2016/4 (Sheldrick, 2015)'
_computing_structure_solution 'SHELXT  (Sheldrick, 2015)'
_diffrn_ambient_environment N~2~
_diffrn_ambient_temperature 182(110)
_diffrn_detector 'Hybrid Pixel Array Detector'
_diffrn_detector_area_resol_mean 10.0000
_diffrn_detector_type HyPix
_diffrn_measured_fraction_theta_full 0.987
_diffrn_measured_fraction_theta_max 0.982
_diffrn_measurement_details
;
List of Runs (angles in degrees, time in seconds):

  # Type    Start    End  Width  t~exp~   \w     \q     \k     \f   Frames
#--------------------------------------------------------------------------
  1  \w     14.00  39.00   0.50   10.00    --    5.69  92.00-135.00   50
  2  \w      0.00  78.00   0.50   10.00    --    5.69  59.00 121.00  156
  3  \w    -17.00  26.00   0.50   10.00    --   -5.38 -99.00 -30.00   86
  4  \w    -16.00  13.00   0.50   10.00    --   -5.38 -99.00 -60.00   58
;
_diffrn_measurement_device 'four-circle diffractometer'
_diffrn_measurement_device_type 'XtaLAB Synergy, Single source at home/near, HyPix'
_diffrn_measurement_method '\w scans'
_diffrn_orient_matrix_type 'CrysAlisPro convention (1999,Acta A55,543-557)'
_diffrn_orient_matrix_UB_11 0.0097197000
_diffrn_orient_matrix_UB_12 -0.0025640000
_diffrn_orient_matrix_UB_13 -0.0422669000
_diffrn_orient_matrix_UB_21 -0.0273822000
_diffrn_orient_matrix_UB_22 0.0364321000
_diffrn_orient_matrix_UB_23 -0.0140156000
_diffrn_orient_matrix_UB_31 0.0378296000
_diffrn_orient_matrix_UB_32 0.0270492000
_diffrn_orient_matrix_UB_33 0.0147546000
_diffrn_radiation_monochromator mirror
_diffrn_radiation_probe x-ray
_diffrn_radiation_type 'Mo K\a'
_diffrn_radiation_wavelength 0.71073
_diffrn_reflns_av_R_equivalents 0.0758
_diffrn_reflns_av_unetI/netI 0.0863
_diffrn_reflns_Laue_measured_fraction_full 0.987
_diffrn_reflns_Laue_measured_fraction_max 0.982
_diffrn_reflns_limit_h_max 16
_diffrn_reflns_limit_h_min -18
_diffrn_reflns_limit_k_max 15
_diffrn_reflns_limit_k_min -19
_diffrn_reflns_limit_l_max 19
_diffrn_reflns_limit_l_min -19
_diffrn_reflns_number 17876
_diffrn_reflns_point_group_measured_fraction_full 0.987
_diffrn_reflns_point_group_measured_fraction_max 0.982
_diffrn_reflns_theta_full 25.242
_diffrn_reflns_theta_max 25.997
_diffrn_reflns_theta_min 3.357
_diffrn_source 'micro-focus sealed X-ray tube'
_diffrn_source_type 'PhotonJet (Mo) X-ray Source'
_exptl_absorpt_coefficient_mu 0.737
_exptl_absorpt_correction_T_max 1.00000
_exptl_absorpt_correction_T_min 0.09152
_exptl_absorpt_correction_type multi-scan
_exptl_absorpt_process_details
;
CrysAlisPro 1.171.42.69a (Rigaku Oxford Diffraction, 2022)
Empirical absorption correction using spherical harmonics,
implemented in SCALE3 ABSPACK scaling algorithm.
;
_exptl_crystal_colour colourless
_exptl_crystal_colour_primary colourless
_exptl_crystal_density_diffrn 1.456
_exptl_crystal_description block
_exptl_crystal_F_000 1648
_exptl_crystal_size_max 0.12
_exptl_crystal_size_mid 0.08
_exptl_crystal_size_min 0.06
_refine_diff_density_max 1.530
_refine_diff_density_min -1.585
_refine_diff_density_rms 0.133
_refine_ls_extinction_method none
_refine_ls_goodness_of_fit_ref 1.085
_refine_ls_hydrogen_treatment constr
_refine_ls_matrix_type full
_refine_ls_number_parameters 492
_refine_ls_number_reflns 6971
_refine_ls_number_restraints 19
_refine_ls_restrained_S_all 1.084
_refine_ls_R_factor_all 0.1205
_refine_ls_R_factor_gt 0.0869
_refine_ls_shift/su_max 0.001
_refine_ls_shift/su_mean 0.000
_refine_ls_structure_factor_coef Fsqd
_refine_ls_weighting_details 'w=1/[\s^2^(Fo^2^)+(0.1604P)^2^+1.7161P] where P=(Fo^2^+2Fc^2^)/3'
_refine_ls_weighting_scheme calc
_refine_ls_wR_factor_gt 0.2345
_refine_ls_wR_factor_ref 0.2628
_reflns_Friedel_coverage 0.000
_reflns_number_gt 4642
_reflns_number_total 6971
_reflns_threshold_expression 'I > 2\s(I)'
_cod_data_source_file d5ce00789e2.cif
_cod_data_source_block jg-zn-lt_auto
_cod_depositor_comments 'Adding full bibliography for 7251043--7251044.cif.'
_cod_database_code 7251044
_shelx_shelxl_version_number 2016/4
_chemical_oxdiff_formula 'C H N O Zn'
_chemical_oxdiff_usercomment 26-08-2023
_shelx_space_group_comment
;
The symmetry employed for this shelxl refinement is uniquely defined
by the following loop, which should always be used as a source of
symmetry information in preference to the above space-group names.
They are only intended as comments.
;
_shelx_estimated_absorpt_t_max 0.957
_shelx_estimated_absorpt_t_min 0.917
_olex2_refinement_description
;
1. Fixed Uiso
 At 1.2 times of:
  All C(H) groups
 At 1.5 times of:
  All C(H,H,H) groups, All O(H,H) groups
2. Restrained distances
 C28-C27
 1.33 with sigma of 0.002
3. Uiso/Uaniso restraints and constraints
Uanis(C28) \\sim Ueq, Uanis(C27) \\sim Ueq, Uanis(C24) \\sim Ueq: with sigma of
0.06 and sigma for terminal atoms of 0.002
Uanis(C28) = Uanis(C27)
Uanis(C24) = Uanis(C27)
Uanis(C23) = Uanis(C24)
4.a Free rotating group:
 O6(H6A,H6B)
4.b Rotating group:
 O5(H5A,H5B)
4.c Aromatic/amide H refined with riding coordinates:
 C5(H5), C6(H6), C20(H20), C15(H15), C2(H2), C1(H1), C4(H4), C46(H46), C7(H7),
 C22(H22), C36(H36), C17(H17), C10(H10), C18(H18), C19(H19), C23(H23), C13(H13),
  C38(H38), C34(H34), C11(H11), C41(H41), C12(H12), C31(H31), C33(H33),
 C26(H26), C39(H39), C25(H25), C32(H32), C28(H28), C40(H40), C27(H27)
4.d Idealised Me refined as rotating group:
 C45(H45A,H45B,H45C)
;
_olex2_submission_special_instructions 'No special instructions were received'
_oxdiff_exptl_absorpt_empirical_details
;
Empirical correction (ABSPACK) includes:
- Absorption correction using spherical harmonics
- Frame scaling
;
_oxdiff_exptl_absorpt_empirical_full_max 5.227
_oxdiff_exptl_absorpt_empirical_full_min 0.601

loop_
_space_group_symop_operation_xyz
'x, y, z'
'-x, y+1/2, -z+1/2'
'-x, -y, -z'
'x, -y-1/2, z-1/2'

loop_
_atom_site_label
_atom_site_type_symbol
_atom_site_fract_x
_atom_site_fract_y
_atom_site_fract_z
_atom_site_U_iso_or_equiv
_atom_site_adp_type
_atom_site_occupancy
_atom_site_site_symmetry_order
_atom_site_calc_flag
_atom_site_refinement_flags_posn
_atom_site_refinement_flags_adp
_atom_site_refinement_flags_occupancy
_atom_site_disorder_assembly
_atom_site_disorder_group
Zn1 Zn 0.52984(3) 0.14097(4) 0.62387(4) 0.0293(3) Uani 1 1 d . . . . .
O5 O 0.5396(2) 0.1350(2) 0.4923(2) 0.0306(8) Uani 1 1 d . . . . .
H5A H 0.515189 0.180701 0.463879 0.046 Uiso 1 1 d R U . . .
H5B H 0.506589 0.092633 0.465343 0.046 Uiso 1 1 d R U . . .
O4 O 0.4755(2) 0.5713(3) 0.7560(3) 0.0398(10) Uani 1 1 d . . . . .
O3 O 0.4763(2) 0.4917(3) 0.8719(2) 0.0406(10) Uani 1 1 d . . . . .
O1 O 0.5282(2) 0.2587(3) 0.6798(3) 0.0410(10) Uani 1 1 d . . . . .
N2 N 0.3844(2) 0.1398(3) 0.5894(3) 0.0286(10) Uani 1 1 d . . . . .
N1 N 0.6750(2) 0.1363(3) 0.6712(3) 0.0270(10) Uani 1 1 d . . . . .
O2 O 0.5294(3) 0.3207(3) 0.5525(3) 0.0575(12) Uani 1 1 d . . . . .
O6 O 0.5263(3) 0.2773(4) 0.3743(3) 0.0637(13) Uani 1 1 d G . . . .
H6A H 0.549102 0.232776 0.405030 0.096 Uiso 1 1 d G U . . .
H6B H 0.521786 0.315659 0.413447 0.096 Uiso 1 1 d G U . . .
C47 C 0.4811(3) 0.4986(4) 0.7929(4) 0.0371(14) Uani 1 1 d . . . . .
C8 C 1.1065(3) 0.1723(4) 0.8727(3) 0.0314(12) Uani 1 1 d . . . . .
C21 C 1.1545(3) 0.1168(4) 0.9395(3) 0.0303(12) Uani 1 1 d . . . . .
C3 C 0.8627(3) 0.1420(3) 0.7337(3) 0.0288(11) Uani 1 1 d . . . . .
C9 C 1.1527(3) 0.2343(4) 0.8347(3) 0.0326(12) Uani 1 1 d . . . . .
C42 C -0.1100(3) 0.1080(4) 0.3928(3) 0.0350(13) Uani 1 1 d . . . . .
C35 C -0.2024(3) 0.2208(4) 0.4838(3) 0.0333(13) Uani 1 1 d . . . . .
C5 C 0.7295(3) 0.0969(4) 0.6278(3) 0.0322(12) Uani 1 1 d . . . . .
H5 H 0.703431 0.065908 0.575477 0.039 Uiso 1 1 calc R U . . .
C43 C 0.5280(3) 0.3233(4) 0.6315(4) 0.0407(14) Uani 1 1 d . . . . .
C6 C 0.9607(3) 0.1493(3) 0.7617(3) 0.0304(12) Uani 1 1 d . . . . .
H6 H 0.993723 0.143204 0.717464 0.036 Uiso 1 1 calc R U . . .
C16 C 1.2515(3) 0.1227(4) 0.9663(3) 0.0343(13) Uani 1 1 d . . . . .
C37 C -0.2072(3) 0.1089(4) 0.3753(3) 0.0324(12) Uani 1 1 d . . . . .
C20 C 1.1121(3) 0.0547(4) 0.9826(4) 0.0387(14) Uani 1 1 d . . . . .
H20 H 1.048509 0.049449 0.965973 0.046 Uiso 1 1 calc R U . . .
C15 C 1.2964(3) 0.1818(4) 0.9266(3) 0.0361(13) Uani 1 1 d . . . . .
H15 H 1.360294 0.183594 0.943096 0.043 Uiso 1 1 calc R U . . .
C2 C 0.8049(3) 0.1801(4) 0.7804(3) 0.0354(13) Uani 1 1 d . . . . .
H2 H 0.829060 0.208268 0.834965 0.042 Uiso 1 1 calc R U . . .
C44 C 0.5239(3) 0.4122(4) 0.6719(4) 0.0381(14) Uani 1 1 d . . . . .
C1 C 0.7134(3) 0.1767(4) 0.7471(3) 0.0357(13) Uani 1 1 d . . . . .
H1 H 0.675588 0.204044 0.779071 0.043 Uiso 1 1 calc R U . . .
C4 C 0.8221(3) 0.0995(4) 0.6562(3) 0.0334(12) Uani 1 1 d . . . . .
H4 H 0.858192 0.072001 0.622487 0.040 Uiso 1 1 calc R U . . .
C46 C 0.4919(3) 0.4172(4) 0.7439(4) 0.0396(14) Uani 1 1 d . . . . .
H46 H 0.474186 0.365180 0.766582 0.048 Uiso 1 1 calc R U . . .
C7 C 1.0076(3) 0.1639(4) 0.8447(3) 0.0299(12) Uani 1 1 d . . . . .
H7 H 0.974678 0.169260 0.889003 0.036 Uiso 1 1 calc R U . . .
C14 C 1.2502(3) 0.2388(4) 0.8629(3) 0.0359(13) Uani 1 1 d . . . . .
C22 C 0.3347(3) 0.0977(4) 0.5213(4) 0.0396(14) Uani 1 1 d . . . . .
H22 H 0.364334 0.066696 0.483979 0.048 Uiso 1 1 calc R U . . .
C29 C -0.0597(3) 0.1625(4) 0.4591(4) 0.0381(14) Uani 1 1 d . . . . .
C36 C -0.2491(3) 0.1628(4) 0.4220(4) 0.0353(13) Uani 1 1 d . . . . .
H36 H -0.312812 0.160560 0.411792 0.042 Uiso 1 1 calc R U . . .
C17 C 1.2990(3) 0.0654(4) 1.0324(4) 0.0411(15) Uani 1 1 d . . . . .
H17 H 1.362787 0.067931 1.049193 0.049 Uiso 1 1 calc R U . . .
C45 C 0.5524(3) 0.4875(4) 0.6253(4) 0.0408(14) Uani 1 1 d . . . . .
H45A H 0.598170 0.469266 0.594494 0.061 Uiso 1 1 calc R U . . .
H45B H 0.577571 0.531854 0.668705 0.061 Uiso 1 1 calc R U . . .
H45C H 0.500269 0.510507 0.582410 0.061 Uiso 1 1 calc R U . . .
C30 C -0.1039(3) 0.2203(4) 0.5030(3) 0.0392(14) Uani 1 1 d . . . . .
C10 C 1.1092(3) 0.2978(4) 0.7743(3) 0.0352(13) Uani 1 1 d . . . . .
H10 H 1.045469 0.296734 0.755187 0.042 Uiso 1 1 calc R U . . .
C18 C 1.2561(3) 0.0082(4) 1.0715(4) 0.0448(15) Uani 1 1 d . . . . .
H18 H 1.289432 -0.028802 1.115780 0.054 Uiso 1 1 calc R U . . .
C19 C 1.1596(3) 0.0027(4) 1.0466(4) 0.0446(15) Uani 1 1 d . . . . .
H19 H 1.129128 -0.037438 1.075019 0.053 Uiso 1 1 calc R U . . .
C23 C 0.2407(3) 0.0967(5) 0.5015(4) 0.0542(10) Uani 1 1 d . . . . .
H23 H 0.207551 0.067095 0.450876 0.065 Uiso 1 1 calc R U . . .
C24 C 0.1967(3) 0.1394(5) 0.5566(5) 0.0542(10) Uani 1 1 d . U . . .
C13 C 1.2963(3) 0.3039(5) 0.8266(4) 0.0448(16) Uani 1 1 d . . . . .
H13 H 1.360106 0.306442 0.843822 0.054 Uiso 1 1 calc R U . . .
C38 C -0.2574(3) 0.0527(4) 0.3090(4) 0.0434(15) Uani 1 1 d . . . . .
H38 H -0.321032 0.050691 0.299679 0.052 Uiso 1 1 calc R U . . .
C34 C -0.2459(4) 0.2792(4) 0.5288(4) 0.0498(16) Uani 1 1 d . . . . .
H34 H -0.309761 0.279810 0.516862 0.060 Uiso 1 1 calc R U . . .
C11 C 1.1552(4) 0.3602(4) 0.7426(4) 0.0445(15) Uani 1 1 d . . . . .
H11 H 1.123491 0.402509 0.703455 0.053 Uiso 1 1 calc R U . . .
C41 C -0.0713(4) 0.0534(5) 0.3378(4) 0.0558(19) Uani 1 1 d . . . . .
H41 H -0.007794 0.052416 0.346231 0.067 Uiso 1 1 calc R U . . .
C12 C 1.2510(4) 0.3621(4) 0.7681(4) 0.0479(16) Uani 1 1 d . . . . .
H12 H 1.283172 0.404248 0.744018 0.057 Uiso 1 1 calc R U . . .
C31 C -0.0578(4) 0.2826(5) 0.5641(4) 0.0505(16) Uani 1 1 d . . . . .
H31 H 0.005986 0.285085 0.576820 0.061 Uiso 1 1 calc R U . . .
C33 C -0.1975(5) 0.3345(5) 0.5890(4) 0.0587(19) Uani 1 1 d . . . . .
H33 H -0.226996 0.371552 0.621416 0.070 Uiso 1 1 calc R U . . .
C26 C 0.3407(4) 0.1810(5) 0.6417(5) 0.059(2) Uani 1 1 d . . . . .
H26 H 0.374959 0.212923 0.690006 0.071 Uiso 1 1 calc R U . . .
C39 C -0.2173(4) 0.0026(4) 0.2596(4) 0.0518(16) Uani 1 1 d . . . . .
H39 H -0.252398 -0.032957 0.215011 0.062 Uiso 1 1 calc R U . . .
C25 C 0.2492(4) 0.1798(5) 0.6295(5) 0.061(2) Uani 1 1 d . . . . .
H25 H 0.221904 0.206757 0.671199 0.073 Uiso 1 1 calc R U . . .
C32 C -0.1015(5) 0.3365(5) 0.6032(5) 0.066(2) Uani 1 1 d . . . . .
H32 H -0.068540 0.378238 0.642243 0.079 Uiso 1 1 calc R U . . .
C28 C 0.0379(3) 0.1542(5) 0.4735(4) 0.0542(10) Uani 1 1 d D U . . .
H28 H 0.059912 0.155961 0.421341 0.065 Uiso 1 1 calc R U . . .
C40 C -0.1221(4) 0.0031(5) 0.2743(4) 0.0582(19) Uani 1 1 d . . . . .
H40 H -0.093772 -0.032155 0.239227 0.070 Uiso 1 1 calc R U . . .
C27 C 0.1003(3) 0.1446(5) 0.5479(4) 0.0542(10) Uani 1 1 d D U . . .
H27 H 0.080004 0.140646 0.600923 0.065 Uiso 1 1 calc R U . . .

loop_
_atom_site_aniso_label
_atom_site_aniso_U_11
_atom_site_aniso_U_22
_atom_site_aniso_U_33
_atom_site_aniso_U_23
_atom_site_aniso_U_13
_atom_site_aniso_U_12
Zn1 0.0063(3) 0.0516(5) 0.0281(4) -0.0021(3) 0.0002(2) -0.0021(2)
O5 0.0151(16) 0.047(2) 0.0278(18) 0.0008(15) 0.0004(13) -0.0022(14)
O4 0.0179(17) 0.063(3) 0.040(2) -0.002(2) 0.0102(15) 0.0028(17)
O3 0.0180(17) 0.060(3) 0.041(2) -0.0018(19) 0.0014(15) 0.0018(16)
O1 0.0171(17) 0.053(3) 0.049(2) -0.013(2) -0.0002(16) -0.0033(16)
N2 0.0062(17) 0.048(3) 0.031(2) -0.0028(19) 0.0026(15) -0.0006(16)
N1 0.0089(18) 0.045(3) 0.024(2) 0.0008(18) -0.0011(15) -0.0048(16)
O2 0.050(3) 0.076(4) 0.047(3) -0.012(2) 0.013(2) 0.002(2)
O6 0.047(3) 0.086(4) 0.056(3) 0.017(3) 0.008(2) 0.004(3)
C47 0.006(2) 0.065(4) 0.039(3) -0.003(3) 0.0006(19) -0.002(2)
C8 0.008(2) 0.054(4) 0.031(3) -0.009(2) 0.0021(18) 0.002(2)
C21 0.009(2) 0.048(3) 0.033(3) -0.011(2) 0.0031(18) 0.000(2)
C3 0.011(2) 0.044(3) 0.031(3) 0.000(2) 0.0042(19) -0.0010(19)
C9 0.010(2) 0.054(4) 0.034(3) -0.012(2) 0.0038(18) -0.002(2)
C42 0.012(2) 0.060(4) 0.033(3) 0.016(3) 0.0048(19) 0.003(2)
C35 0.017(2) 0.057(4) 0.027(2) 0.010(2) 0.0073(19) -0.005(2)
C5 0.008(2) 0.050(3) 0.036(3) -0.004(2) 0.0003(18) -0.001(2)
C43 0.014(2) 0.048(4) 0.056(4) -0.006(3) 0.000(2) 0.006(2)
C6 0.008(2) 0.050(3) 0.031(3) -0.001(2) 0.0013(18) -0.0010(19)
C16 0.010(2) 0.055(4) 0.034(3) -0.011(3) -0.0034(19) 0.001(2)
C37 0.009(2) 0.048(3) 0.038(3) 0.014(3) 0.0012(19) 0.002(2)
C20 0.016(2) 0.057(4) 0.041(3) -0.007(3) 0.000(2) 0.000(2)
C15 0.005(2) 0.066(4) 0.035(3) -0.012(3) 0.0014(18) -0.001(2)
C2 0.011(2) 0.063(4) 0.028(3) -0.009(3) -0.0028(18) 0.001(2)
C44 0.012(2) 0.063(4) 0.036(3) 0.000(3) -0.0015(19) 0.005(2)
C1 0.010(2) 0.062(4) 0.035(3) -0.007(3) 0.0031(19) 0.003(2)
C4 0.014(2) 0.055(4) 0.030(3) -0.011(3) 0.0022(18) 0.000(2)
C46 0.012(2) 0.063(4) 0.041(3) 0.003(3) 0.000(2) -0.001(2)
C7 0.007(2) 0.047(3) 0.034(3) -0.005(2) 0.0018(18) 0.0031(19)
C14 0.011(2) 0.066(4) 0.031(3) -0.016(3) 0.0047(19) -0.001(2)
C22 0.012(2) 0.071(4) 0.035(3) -0.012(3) 0.0024(19) -0.010(2)
C29 0.009(2) 0.061(4) 0.042(3) 0.024(3) 0.002(2) -0.004(2)
C36 0.008(2) 0.064(4) 0.035(3) 0.010(3) 0.0052(19) -0.001(2)
C17 0.014(2) 0.069(4) 0.036(3) -0.006(3) -0.003(2) 0.004(2)
C45 0.031(3) 0.061(4) 0.033(3) 0.001(3) 0.013(2) -0.004(3)
C30 0.016(2) 0.064(4) 0.032(3) 0.014(3) -0.006(2) -0.010(2)
C10 0.017(2) 0.059(4) 0.029(3) -0.004(3) 0.0059(19) 0.000(2)
C18 0.021(3) 0.064(4) 0.043(3) -0.002(3) -0.005(2) 0.008(3)
C19 0.025(3) 0.061(4) 0.044(3) 0.005(3) 0.001(2) 0.004(3)
C23 0.0097(13) 0.092(3) 0.059(2) 0.0335(18) 0.0042(11) -0.0004(13)
C24 0.0097(13) 0.092(3) 0.059(2) 0.0335(18) 0.0042(11) -0.0004(13)
C13 0.013(2) 0.080(5) 0.044(3) -0.008(3) 0.012(2) -0.012(3)
C38 0.025(3) 0.058(4) 0.046(3) 0.005(3) 0.006(2) -0.002(2)
C34 0.040(3) 0.065(5) 0.048(3) 0.007(3) 0.017(3) 0.006(3)
C11 0.022(3) 0.067(4) 0.044(3) -0.002(3) 0.007(2) -0.001(3)
C41 0.027(3) 0.089(5) 0.055(4) 0.024(4) 0.017(3) 0.033(3)
C12 0.022(3) 0.072(5) 0.051(4) -0.003(3) 0.012(3) -0.016(3)
C31 0.036(3) 0.062(5) 0.045(4) 0.009(3) -0.008(3) -0.005(3)
C33 0.078(5) 0.064(5) 0.039(4) 0.001(3) 0.024(3) 0.010(4)
C26 0.021(3) 0.089(5) 0.073(4) -0.038(4) 0.021(3) -0.013(3)
C39 0.047(3) 0.059(4) 0.045(3) 0.002(3) 0.001(3) 0.006(3)
C25 0.027(3) 0.071(5) 0.095(5) -0.028(4) 0.036(3) -0.010(3)
C32 0.058(5) 0.071(5) 0.050(4) 0.009(4) -0.020(3) -0.010(4)
C28 0.0097(13) 0.092(3) 0.059(2) 0.0335(18) 0.0042(11) -0.0004(13)
C40 0.052(4) 0.080(5) 0.043(3) 0.007(4) 0.013(3) 0.031(4)
C27 0.0097(13) 0.092(3) 0.059(2) 0.0335(18) 0.0042(11) -0.0004(13)

loop_
_atom_type_symbol
_atom_type_description
_atom_type_scat_dispersion_real
_atom_type_scat_dispersion_imag
_atom_type_scat_source
C C 0.0033 0.0016 'International Tables Vol C Tables 4.2.6.8 and 6.1.1.4'
H H 0.0000 0.0000 'International Tables Vol C Tables 4.2.6.8 and 6.1.1.4'
N N 0.0061 0.0033 'International Tables Vol C Tables 4.2.6.8 and 6.1.1.4'
O O 0.0106 0.0060 'International Tables Vol C Tables 4.2.6.8 and 6.1.1.4'
Zn Zn 0.2839 1.4301 'International Tables Vol C Tables 4.2.6.8 and 6.1.1.4'

loop_
_geom_angle_atom_site_label_1
_geom_angle_atom_site_label_2
_geom_angle_atom_site_label_3
_geom_angle
_geom_angle_site_symmetry_1
_geom_angle_site_symmetry_3
_geom_angle_publ_flag
O5 Zn1 O4 147.49(16) . 2_646 ?
O5 Zn1 O3 89.75(14) . 2_646 ?
O5 Zn1 N2 93.71(14) . . ?
O5 Zn1 N1 91.49(14) . . ?
O5 Zn1 C47 118.58(17) . 2_646 ?
O4 Zn1 O3 57.86(15) 2_646 2_646 ?
O4 Zn1 C47 29.07(16) 2_646 2_646 ?
O3 Zn1 C47 28.82(16) 2_646 2_646 ?
O1 Zn1 O5 118.05(17) . . ?
O1 Zn1 O4 94.41(17) . 2_646 ?
O1 Zn1 O3 152.19(16) . 2_646 ?
O1 Zn1 N2 89.87(15) . . ?
O1 Zn1 N1 90.02(15) . . ?
O1 Zn1 C47 123.37(19) . 2_646 ?
N2 Zn1 O4 87.87(15) . 2_646 ?
N2 Zn1 O3 87.30(14) . 2_646 ?
N2 Zn1 N1 174.17(16) . . ?
N2 Zn1 C47 86.11(15) . 2_646 ?
N1 Zn1 O4 86.32(14) . 2_646 ?
N1 Zn1 O3 90.09(14) . 2_646 ?
N1 Zn1 C47 89.09(15) . 2_646 ?
Zn1 O5 H5A 109.7 . . ?
Zn1 O5 H5B 109.6 . . ?
H5A O5 H5B 104.2 . . ?
C47 O4 Zn1 94.0(3) . 2_656 ?
C47 O3 Zn1 87.4(4) . 2_656 ?
C43 O1 Zn1 117.9(4) . . ?
C22 N2 Zn1 124.5(3) . . ?
C22 N2 C26 116.8(4) . . ?
C26 N2 Zn1 118.7(4) . . ?
C5 N1 Zn1 123.6(3) . . ?
C5 N1 C1 117.6(4) . . ?
C1 N1 Zn1 118.8(3) . . ?
H6A O6 H6B 104.6 . . ?
O4 C47 Zn1 56.9(3) . 2_656 ?
O4 C47 C46 121.9(5) . . ?
O3 C47 Zn1 63.8(3) . 2_656 ?
O3 C47 O4 120.6(6) . . ?
O3 C47 C46 117.5(6) . . ?
C46 C47 Zn1 177.3(4) . 2_656 ?
C21 C8 C7 118.6(5) . . ?
C9 C8 C21 120.3(4) . . ?
C9 C8 C7 121.1(5) . . ?
C8 C21 C16 119.3(5) . . ?
C8 C21 C20 123.2(4) . . ?
C20 C21 C16 117.4(5) . . ?
C2 C3 C6 122.7(4) . . ?
C4 C3 C6 120.8(4) . . ?
C4 C3 C2 116.5(4) . . ?
C8 C9 C14 119.2(5) . . ?
C8 C9 C10 123.8(4) . . ?
C10 C9 C14 116.9(5) . . ?
C29 C42 C37 119.3(5) . . ?
C29 C42 C41 124.2(5) . . ?
C41 C42 C37 116.4(5) . . ?
C36 C35 C30 118.2(5) . . ?
C36 C35 C34 122.5(5) . . ?
C34 C35 C30 119.2(5) . . ?
N1 C5 H5 118.7 . . ?
N1 C5 C4 122.6(5) . . ?
C4 C5 H5 118.7 . . ?
O1 C43 C44 118.5(5) . . ?
O2 C43 O1 124.7(6) . . ?
O2 C43 C44 116.8(6) . . ?
C3 C6 H6 117.4 . . ?
C7 C6 C3 125.2(5) . . ?
C7 C6 H6 117.4 . . ?
C15 C16 C21 120.0(5) . . ?
C15 C16 C17 121.3(4) . . ?
C17 C16 C21 118.7(5) . . ?
C36 C37 C42 119.8(5) . . ?
C36 C37 C38 121.4(4) . . ?
C38 C37 C42 118.8(5) . . ?
C21 C20 H20 119.0 . . ?
C19 C20 C21 122.1(5) . . ?
C19 C20 H20 119.0 . . ?
C16 C15 H15 119.3 . . ?
C16 C15 C14 121.5(4) . . ?
C14 C15 H15 119.3 . . ?
C3 C2 H2 120.0 . . ?
C1 C2 C3 119.9(5) . . ?
C1 C2 H2 120.0 . . ?
C46 C44 C43 117.4(6) . . ?
C46 C44 C45 124.7(6) . . ?
C45 C44 C43 117.9(5) . . ?
N1 C1 C2 123.0(5) . . ?
N1 C1 H1 118.5 . . ?
C2 C1 H1 118.5 . . ?
C3 C4 H4 119.8 . . ?
C5 C4 C3 120.4(5) . . ?
C5 C4 H4 119.8 . . ?
C47 C46 H46 117.2 . . ?
C44 C46 C47 125.6(6) . . ?
C44 C46 H46 117.2 . . ?
C8 C7 H7 117.4 . . ?
C6 C7 C8 125.2(5) . . ?
C6 C7 H7 117.4 . . ?
C15 C14 C9 119.6(5) . . ?
C15 C14 C13 121.4(4) . . ?
C13 C14 C9 118.9(5) . . ?
N2 C22 H22 118.4 . . ?
N2 C22 C23 123.3(6) . . ?
C23 C22 H22 118.4 . . ?
C42 C29 C28 114.7(6) . . ?
C30 C29 C42 120.0(4) . . ?
C30 C29 C28 125.2(5) . . ?
C35 C36 H36 118.7 . . ?
C37 C36 C35 122.6(4) . . ?
C37 C36 H36 118.7 . . ?
C16 C17 H17 119.1 . . ?
C18 C17 C16 121.8(5) . . ?
C18 C17 H17 119.1 . . ?
C44 C45 H45A 109.5 . . ?
C44 C45 H45B 109.5 . . ?
C44 C45 H45C 109.5 . . ?
H45A C45 H45B 109.5 . . ?
H45A C45 H45C 109.5 . . ?
H45B C45 H45C 109.5 . . ?
C29 C30 C35 119.8(5) . . ?
C29 C30 C31 123.1(5) . . ?
C31 C30 C35 117.0(6) . . ?
C9 C10 H10 118.7 . . ?
C11 C10 C9 122.6(5) . . ?
C11 C10 H10 118.7 . . ?
C17 C18 H18 119.9 . . ?
C17 C18 C19 120.1(5) . . ?
C19 C18 H18 120.0 . . ?
C20 C19 C18 119.9(6) . . ?
C20 C19 H19 120.0 . . ?
C18 C19 H19 120.0 . . ?
C22 C23 H23 120.5 . . ?
C24 C23 C22 119.1(6) . . ?
C24 C23 H23 120.5 . . ?
C23 C24 C27 127.2(6) . . ?
C25 C24 C23 117.2(5) . . ?
C25 C24 C27 115.6(6) . . ?
C14 C13 H13 119.3 . . ?
C12 C13 C14 121.4(5) . . ?
C12 C13 H13 119.3 . . ?
C37 C38 H38 119.0 . . ?
C39 C38 C37 121.9(5) . . ?
C39 C38 H38 119.0 . . ?
C35 C34 H34 119.7 . . ?
C33 C34 C35 120.5(6) . . ?
C33 C34 H34 119.7 . . ?
C10 C11 H11 120.0 . . ?
C10 C11 C12 120.0(6) . . ?
C12 C11 H11 120.0 . . ?
C42 C41 H41 118.8 . . ?
C40 C41 C42 122.3(5) . . ?
C40 C41 H41 118.8 . . ?
C13 C12 C11 120.1(6) . . ?
C13 C12 H12 119.9 . . ?
C11 C12 H12 119.9 . . ?
C30 C31 H31 119.3 . . ?
C32 C31 C30 121.5(6) . . ?
C32 C31 H31 119.3 . . ?
C34 C33 H33 120.2 . . ?
C34 C33 C32 119.6(7) . . ?
C32 C33 H33 120.2 . . ?
N2 C26 H26 118.2 . . ?
N2 C26 C25 123.6(6) . . ?
C25 C26 H26 118.2 . . ?
C38 C39 H39 120.1 . . ?
C38 C39 C40 119.7(6) . . ?
C40 C39 H39 120.1 . . ?
C24 C25 H25 120.0 . . ?
C26 C25 C24 119.9(6) . . ?
C26 C25 H25 120.0 . . ?
C31 C32 C33 122.1(7) . . ?
C31 C32 H32 119.0 . . ?
C33 C32 H32 119.0 . . ?
C29 C28 H28 115.0 . . ?
C27 C28 C29 130.0(6) . . ?
C27 C28 H28 115.0 . . ?
C41 C40 C39 120.7(6) . . ?
C41 C40 H40 119.7 . . ?
C39 C40 H40 119.7 . . ?
C24 C27 H27 116.8 . . ?
C28 C27 C24 126.4(6) . . ?
C28 C27 H27 116.8 . . ?

loop_
_geom_bond_atom_site_label_1
_geom_bond_atom_site_label_2
_geom_bond_distance
_geom_bond_site_symmetry_2
_geom_bond_publ_flag
Zn1 O5 2.091(4) . ?
Zn1 O4 2.181(4) 2_646 ?
Zn1 O3 2.334(4) 2_646 ?
Zn1 O1 2.036(4) . ?
Zn1 N2 2.162(4) . ?
Zn1 N1 2.169(4) . ?
Zn1 C47 2.598(6) 2_646 ?
O5 H5A 0.8753 . ?
O5 H5B 0.8758 . ?
O4 Zn1 2.181(4) 2_656 ?
O4 C47 1.265(7) . ?
O3 Zn1 2.333(4) 2_656 ?
O3 C47 1.254(7) . ?
O1 C43 1.258(8) . ?
N2 C22 1.323(6) . ?
N2 C26 1.336(7) . ?
N1 C5 1.342(6) . ?
N1 C1 1.344(6) . ?
O2 C43 1.235(7) . ?
O6 H6A 0.8693 . ?
O6 H6B 0.8687 . ?
C47 Zn1 2.598(6) 2_656 ?
C47 C46 1.510(9) . ?
C8 C21 1.418(7) . ?
C8 C9 1.409(8) . ?
C8 C7 1.478(6) . ?
C21 C16 1.446(6) . ?
C21 C20 1.419(8) . ?
C3 C6 1.464(6) . ?
C3 C2 1.403(7) . ?
C3 C4 1.388(7) . ?
C9 C14 1.454(6) . ?
C9 C10 1.419(8) . ?
C42 C37 1.447(6) . ?
C42 C29 1.415(8) . ?
C42 C41 1.432(9) . ?
C35 C36 1.390(8) . ?
C35 C30 1.466(6) . ?
C35 C34 1.409(8) . ?
C5 H5 0.9500 . ?
C5 C4 1.381(6) . ?
C43 C44 1.530(9) . ?
C6 H6 0.9500 . ?
C6 C7 1.340(7) . ?
C16 C15 1.380(8) . ?
C16 C17 1.426(8) . ?
C37 C36 1.368(8) . ?
C37 C38 1.432(8) . ?
C20 H20 0.9500 . ?
C20 C19 1.356(8) . ?
C15 H15 0.9500 . ?
C15 C14 1.395(8) . ?
C2 H2 0.9500 . ?
C2 C1 1.375(6) . ?
C44 C46 1.328(8) . ?
C44 C45 1.499(8) . ?
C1 H1 0.9500 . ?
C4 H4 0.9500 . ?
C46 H46 0.9500 . ?
C7 H7 0.9500 . ?
C14 C13 1.428(8) . ?
C22 H22 0.9500 . ?
C22 C23 1.398(6) . ?
C29 C30 1.400(9) . ?
C29 C28 1.462(6) . ?
C36 H36 0.9500 . ?
C17 H17 0.9500 . ?
C17 C18 1.337(8) . ?
C45 H45A 0.9800 . ?
C45 H45B 0.9800 . ?
C45 H45C 0.9800 . ?
C30 C31 1.424(9) . ?
C10 H10 0.9500 . ?
C10 C11 1.362(8) . ?
C18 H18 0.9500 . ?
C18 C19 1.438(7) . ?
C19 H19 0.9500 . ?
C23 H23 0.9500 . ?
C23 C24 1.381(10) . ?
C24 C25 1.378(10) . ?
C24 C27 1.451(7) . ?
C13 H13 0.9500 . ?
C13 C12 1.355(9) . ?
C38 H38 0.9500 . ?
C38 C39 1.343(9) . ?
C34 H34 0.9500 . ?
C34 C33 1.358(10) . ?
C11 H11 0.9500 . ?
C11 C12 1.425(7) . ?
C41 H41 0.9500 . ?
C41 C40 1.354(10) . ?
C12 H12 0.9500 . ?
C31 H31 0.9500 . ?
C31 C32 1.312(11) . ?
C33 H33 0.9500 . ?
C33 C32 1.432(10) . ?
C26 H26 0.9500 . ?
C26 C25 1.367(8) . ?
C39 H39 0.9500 . ?
C39 C40 1.420(9) . ?
C25 H25 0.9500 . ?
C32 H32 0.9500 . ?
C28 H28 0.9500 . ?
C28 C27 1.324(2) . ?
C40 H40 0.9500 . ?
C27 H27 0.9500 . ?

loop_
_geom_torsion_atom_site_label_1
_geom_torsion_atom_site_label_2
_geom_torsion_atom_site_label_3
_geom_torsion_atom_site_label_4
_geom_torsion
_geom_torsion_site_symmetry_1
_geom_torsion_site_symmetry_2
_geom_torsion_site_symmetry_3
_geom_torsion_site_symmetry_4
_geom_torsion_publ_flag
Zn1 O4 C47 O3 4.3(4) 2_656 . . . ?
Zn1 O4 C47 C46 -177.1(4) 2_656 . . . ?
Zn1 O3 C47 O4 -4.0(4) 2_656 . . . ?
Zn1 O3 C47 C46 177.3(3) 2_656 . . . ?
Zn1 O1 C43 O2 -0.6(7) . . . . ?
Zn1 O1 C43 C44 178.2(3) . . . . ?
Zn1 N2 C22 C23 178.7(5) . . . . ?
Zn1 N2 C26 C25 -175.6(6) . . . . ?
Zn1 N1 C5 C4 175.6(4) . . . . ?
Zn1 N1 C1 C2 -177.3(5) . . . . ?
O4 C47 C46 C44 22.2(7) . . . . ?
O3 C47 C46 C44 -159.1(5) . . . . ?
O1 C43 C44 C46 -21.5(6) . . . . ?
O1 C43 C44 C45 161.1(4) . . . . ?
N2 C22 C23 C24 -1.9(10) . . . . ?
N2 C26 C25 C24 -4.7(13) . . . . ?
N1 C5 C4 C3 1.8(9) . . . . ?
O2 C43 C44 C46 157.4(5) . . . . ?
O2 C43 C44 C45 -20.0(6) . . . . ?
C8 C21 C16 C15 -0.3(8) . . . . ?
C8 C21 C16 C17 -178.9(5) . . . . ?
C8 C21 C20 C19 -179.6(5) . . . . ?
C8 C9 C14 C15 0.3(7) . . . . ?
C8 C9 C14 C13 -177.6(5) . . . . ?
C8 C9 C10 C11 175.9(5) . . . . ?
C21 C8 C9 C14 1.8(7) . . . . ?
C21 C8 C9 C10 -173.3(5) . . . . ?
C21 C8 C7 C6 -123.2(6) . . . . ?
C21 C16 C15 C14 2.5(8) . . . . ?
C21 C16 C17 C18 -1.7(8) . . . . ?
C21 C20 C19 C18 -1.3(9) . . . . ?
C3 C6 C7 C8 -179.2(5) . . . . ?
C3 C2 C1 N1 1.5(9) . . . . ?
C9 C8 C21 C16 -1.8(7) . . . . ?
C9 C8 C21 C20 178.0(5) . . . . ?
C9 C8 C7 C6 57.1(8) . . . . ?
C9 C14 C13 C12 1.3(8) . . . . ?
C9 C10 C11 C12 1.7(9) . . . . ?
C42 C37 C36 C35 3.2(8) . . . . ?
C42 C37 C38 C39 -3.6(9) . . . . ?
C42 C29 C30 C35 3.5(8) . . . . ?
C42 C29 C30 C31 -173.8(5) . . . . ?
C42 C29 C28 C27 -130.9(8) . . . . ?
C42 C41 C40 C39 0.0(11) . . . . ?
C35 C30 C31 C32 1.8(9) . . . . ?
C35 C34 C33 C32 3.4(10) . . . . ?
C5 N1 C1 C2 1.1(8) . . . . ?
C43 C44 C46 C47 -179.1(4) . . . . ?
C6 C3 C2 C1 174.9(5) . . . . ?
C6 C3 C4 C5 -176.5(5) . . . . ?
C16 C21 C20 C19 0.2(8) . . . . ?
C16 C15 C14 C9 -2.4(8) . . . . ?
C16 C15 C14 C13 175.4(5) . . . . ?
C16 C17 C18 C19 0.6(9) . . . . ?
C37 C42 C29 C30 -4.0(8) . . . . ?
C37 C42 C29 C28 177.9(5) . . . . ?
C37 C42 C41 C40 -1.9(9) . . . . ?
C37 C38 C39 C40 1.7(10) . . . . ?
C20 C21 C16 C15 179.9(5) . . . . ?
C20 C21 C16 C17 1.3(7) . . . . ?
C15 C16 C17 C18 179.7(6) . . . . ?
C15 C14 C13 C12 -176.5(6) . . . . ?
C2 C3 C6 C7 24.9(9) . . . . ?
C2 C3 C4 C5 0.8(8) . . . . ?
C1 N1 C5 C4 -2.7(8) . . . . ?
C4 C3 C6 C7 -158.0(6) . . . . ?
C4 C3 C2 C1 -2.3(8) . . . . ?
C7 C8 C21 C16 178.5(5) . . . . ?
C7 C8 C21 C20 -1.7(8) . . . . ?
C7 C8 C9 C14 -178.5(5) . . . . ?
C7 C8 C9 C10 6.4(8) . . . . ?
C14 C9 C10 C11 0.6(8) . . . . ?
C14 C13 C12 C11 1.1(9) . . . . ?
C22 N2 C26 C25 1.7(11) . . . . ?
C22 C23 C24 C25 -1.0(10) . . . . ?
C22 C23 C24 C27 -178.9(6) . . . . ?
C29 C42 C37 C36 0.7(8) . . . . ?
C29 C42 C37 C38 -179.1(5) . . . . ?
C29 C42 C41 C40 -179.0(6) . . . . ?
C29 C30 C31 C32 179.1(6) . . . . ?
C29 C28 C27 C24 -178.0(7) . . . . ?
C36 C35 C30 C29 0.3(8) . . . . ?
C36 C35 C30 C31 177.7(5) . . . . ?
C36 C35 C34 C33 179.7(6) . . . . ?
C36 C37 C38 C39 176.6(6) . . . . ?
C17 C16 C15 C14 -179.0(5) . . . . ?
C17 C18 C19 C20 0.9(9) . . . . ?
C45 C44 C46 C47 -1.9(8) . . . . ?
C30 C35 C36 C37 -3.6(8) . . . . ?
C30 C35 C34 C33 0.2(9) . . . . ?
C30 C29 C28 C27 51.1(11) . . . . ?
C30 C31 C32 C33 1.9(11) . . . . ?
C10 C9 C14 C15 175.7(5) . . . . ?
C10 C9 C14 C13 -2.1(7) . . . . ?
C10 C11 C12 C13 -2.6(9) . . . . ?
C23 C24 C25 C26 4.1(11) . . . . ?
C23 C24 C27 C28 -40.1(11) . . . . ?
C38 C37 C36 C35 -177.0(5) . . . . ?
C38 C39 C40 C41 0.2(10) . . . . ?
C34 C35 C36 C37 176.9(5) . . . . ?
C34 C35 C30 C29 179.8(5) . . . . ?
C34 C35 C30 C31 -2.8(8) . . . . ?
C34 C33 C32 C31 -4.6(11) . . . . ?
C41 C42 C37 C36 -176.6(5) . . . . ?
C41 C42 C37 C38 3.6(8) . . . . ?
C41 C42 C29 C30 173.1(5) . . . . ?
C41 C42 C29 C28 -5.0(8) . . . . ?
C26 N2 C22 C23 1.6(9) . . . . ?
C25 C24 C27 C28 141.9(8) . . . . ?
C28 C29 C30 C35 -178.6(5) . . . . ?
C28 C29 C30 C31 4.1(9) . . . . ?
C27 C24 C25 C26 -177.7(7) . . . . ?
